data_7709650
loop_
_publ_author_name
'Drescher, Wiebke'
'Kleeberg, Christian'

_publ_section_title
;
 Ligand properties of boryl ligands in bis-boryl rhodium(iii) complexes: a
 case study
;
_journal_name_full 'Dalton Transactions'
_journal_paper_doi 10.1039/D1DT04276A
_journal_year 2022
_chemical_absolute_configuration unk
_chemical_formula_moiety 'C12 H36 Cl P4 Rh, C12 H8 B O4, C4 H8 O'
_chemical_formula_sum 'C28 H52 B Cl O5 P4 Rh'
_chemical_formula_weight 741.74
_space_group_crystal_system orthorhombic
_space_group_IT_number 29
_space_group_name_Hall 'P 2c -2ac'
_space_group_name_H-M_alt 'P c a 21'
_atom_sites_solution_hydrogens geom
_atom_sites_solution_primary iterative
_atom_sites_solution_secondary difmap
_audit_creation_method SHELXL-2018/3
_audit_update_record
;
2021-12-20 deposited with the CCDC.	2022-02-24 downloaded from the CCDC.
;
_cell_angle_alpha 90
_cell_angle_beta 90
_cell_angle_gamma 90
_cell_formula_units_Z 8
_cell_length_a 33.9797(7)
_cell_length_b 15.7885(4)
_cell_length_c 13.0676(3)
_cell_measurement_reflns_used 63735
_cell_measurement_temperature 100(2)
_cell_measurement_theta_max 76.9440
_cell_measurement_theta_min 4.2810
_cell_volume 7010.6(3)
_computing_cell_refinement
;
 CrysAlisPro 1.171.40.50a (Rigaku Oxford Diffraction, 2019)
;
_computing_data_collection
;
 CrysAlisPro 1.171.40.50a (Rigaku Oxford Diffraction, 2019)
;
_computing_data_reduction
;
 CrysAlisPro 1.171.40.50a (Rigaku Oxford Diffraction, 2019)
;
_computing_molecular_graphics
;
 K. Brandenburg, 2017, Diamond 4.4.1, Crystal Impact GbR, Bonn, Germany.
;
_computing_publication_material
;
 WinGX v2014.1 (L. J. Farrugia, J. Appl. Cryst., 2012, 45, 849-854.)
;
_computing_structure_refinement
;
 SHELXL-2018/3 (G. M. Sheldrick, Acta Cryst., 2015, C71, 3-8)
;
_computing_structure_solution
;
 SHELXT (Ver. 2014/5) (G. M. Sheldrick, Acta Cryst., 2015, A71, 3-8)
;
_diffrn_ambient_environment N~2~
_diffrn_ambient_temperature 100(2)
_diffrn_detector_type HyPix
_diffrn_measured_fraction_theta_full 0.977
_diffrn_measured_fraction_theta_max 0.974
_diffrn_measurement_device 'four-circle diffractometer'
_diffrn_measurement_device_type 'XtaLAB Synergy, Single source at home/near, HyPix'
_diffrn_measurement_method \w-scan
_diffrn_radiation_monochromator mirror
_diffrn_radiation_source 'PhotonJet (Cu) X-ray Source'
_diffrn_radiation_type 'Cu K\a'
_diffrn_radiation_wavelength 1.54184
_diffrn_reflns_av_R_equivalents 0.1110
_diffrn_reflns_av_unetI/netI 0.0448
_diffrn_reflns_Laue_measured_fraction_full 0.977
_diffrn_reflns_Laue_measured_fraction_max 0.974
_diffrn_reflns_limit_h_max 43
_diffrn_reflns_limit_h_min -43
_diffrn_reflns_limit_k_max 17
_diffrn_reflns_limit_k_min -19
_diffrn_reflns_limit_l_max 16
_diffrn_reflns_limit_l_min -16
_diffrn_reflns_number 166289
_diffrn_reflns_point_group_measured_fraction_full 0.957
_diffrn_reflns_point_group_measured_fraction_max 0.952
_diffrn_reflns_theta_full 67.684
_diffrn_reflns_theta_max 78.517
_diffrn_reflns_theta_min 3.086
_diffrn_standards_decay_% 0
_diffrn_standards_interval_count 0
_diffrn_standards_interval_time 0
_diffrn_standards_number 0
_exptl_absorpt_coefficient_mu 6.638
_exptl_absorpt_correction_T_max 0.938
_exptl_absorpt_correction_T_min 0.655
_exptl_absorpt_correction_type gaussian
_exptl_absorpt_process_details
;
 CrysAlisPro 1.171.40.50a (Rigaku Oxford Diffraction, 2019)
 Numerical absorption correction based on gaussian integration over
 a multifaceted crystal model Empirical absorption correction using 
 spherical harmonics, implemented in SCALE3 ABSPACK scaling algorithm.

 Empirical correction (ABSPACK) includes:
 - Absorption correction using spherical harmonics
 - Frame scaling
 - Detector area scaling
 - B-factor correction
;
_exptl_crystal_colour 'clear pale yellow'
_exptl_crystal_density_diffrn 1.406
_exptl_crystal_description fragement
_exptl_crystal_F_000 3096
_exptl_crystal_recrystallization_method
;
 From a solution in THF-d8 at ambient temperature over a course of eight days.
;
_exptl_crystal_size_max 0.088
_exptl_crystal_size_mid 0.061
_exptl_crystal_size_min 0.038
_refine_diff_density_max 2.028
_refine_diff_density_min -1.202
_refine_diff_density_rms 0.153
_refine_ls_abs_structure_details 'Flack (1983), 6664 Friedel pairs'
_refine_ls_abs_structure_Flack 0.482(16)
_refine_ls_extinction_method none
_refine_ls_goodness_of_fit_ref 1.055
_refine_ls_hydrogen_treatment constr
_refine_ls_matrix_type full
_refine_ls_number_parameters 746
_refine_ls_number_reflns 14341
_refine_ls_number_restraints 1
_refine_ls_restrained_S_all 1.055
_refine_ls_R_factor_all 0.0746
_refine_ls_R_factor_gt 0.0680
_refine_ls_shift/su_max 0.001
_refine_ls_shift/su_mean 0.000
_refine_ls_structure_factor_coef Fsqd
_refine_ls_weighting_details 'w=1/[\s^2^(Fo^2^)+(0.1283P)^2^+17.5441P] where P=(Fo^2^+2Fc^2^)/3'
_refine_ls_weighting_scheme calc
_refine_ls_wR_factor_gt 0.1889
_refine_ls_wR_factor_ref 0.1987
_reflns_Friedel_coverage 0.868
_reflns_Friedel_fraction_full 0.935
_reflns_Friedel_fraction_max 0.927
_reflns_number_gt 12946
_reflns_number_total 14341
_reflns_threshold_expression 'I > 2\s(I)'
_cod_data_source_file d1dt04276a2.cif
_cod_data_source_block wo103wo
_cod_database_code 7709650
_shelx_shelxl_version_number 2018/3
_shelx_space_group_comment
;
The symmetry employed for this shelxl refinement is uniquely defined
by the following loop, which should always be used as a source of
symmetry information in preference to the above space-group names.
They are only intended as comments.
;

loop_
_space_group_symop_operation_xyz
'x, y, z'
'-x, -y, z+1/2'
'x+1/2, -y, z'
'-x+1/2, y, z+1/2'

loop_
_atom_site_label
_atom_site_type_symbol
_atom_site_fract_x
_atom_site_fract_y
_atom_site_fract_z
_atom_site_U_iso_or_equiv
_atom_site_adp_type
_atom_site_occupancy
_atom_site_site_symmetry_order
_atom_site_calc_flag
_atom_site_refinement_flags_posn
_atom_site_refinement_flags_adp
_atom_site_refinement_flags_occupancy
_atom_site_disorder_assembly
_atom_site_disorder_group
C1 C 0.3958(3) 0.6095(7) 1.0184(8) 0.037(2) Uani 1 1 d . . . . .
H1A H 0.411973 0.564680 0.987894 0.056 Uiso 1 1 calc R U . . .
H1B H 0.368681 0.589529 1.025627 0.056 Uiso 1 1 calc R U . . .
H1C H 0.406371 0.624227 1.085922 0.056 Uiso 1 1 calc R U . . .
C2 C 0.4494(3) 0.7208(7) 0.9367(10) 0.045(2) Uani 1 1 d . . . . .
H2A H 0.459314 0.716896 1.006970 0.067 Uiso 1 1 calc R U . . .
H2B H 0.454955 0.777288 0.909271 0.067 Uiso 1 1 calc R U . . .
H2C H 0.462376 0.677977 0.894172 0.067 Uiso 1 1 calc R U . . .
C3 C 0.3781(4) 0.7878(8) 1.0180(8) 0.045(2) Uani 1 1 d . . . . .
H3A H 0.393260 0.789485 1.081751 0.068 Uiso 1 1 calc R U . . .
H3B H 0.350300 0.777371 1.033746 0.068 Uiso 1 1 calc R U . . .
H3C H 0.380672 0.842102 0.982328 0.068 Uiso 1 1 calc R U . . .
C4 C 0.4537(4) 0.7698(9) 0.6642(13) 0.057(3) Uani 1 1 d . . . . .
H4A H 0.454104 0.745939 0.594936 0.086 Uiso 1 1 calc R U . . .
H4B H 0.465621 0.729505 0.712012 0.086 Uiso 1 1 calc R U . . .
H4C H 0.468591 0.822925 0.665127 0.086 Uiso 1 1 calc R U . . .
C5 C 0.3819(4) 0.8426(8) 0.5925(9) 0.045(2) Uani 1 1 d . . . . .
H5A H 0.395263 0.896826 0.581192 0.067 Uiso 1 1 calc R U . . .
H5B H 0.353872 0.852731 0.605182 0.067 Uiso 1 1 calc R U . . .
H5C H 0.384945 0.806777 0.531788 0.067 Uiso 1 1 calc R U . . .
C6 C 0.4069(3) 0.8839(6) 0.7873(12) 0.048(3) Uani 1 1 d . . . . .
H6A H 0.411628 0.934777 0.746203 0.071 Uiso 1 1 calc R U . . .
H6B H 0.428628 0.875947 0.835598 0.071 Uiso 1 1 calc R U . . .
H6C H 0.382181 0.890430 0.825347 0.071 Uiso 1 1 calc R U . . .
C7 C 0.3127(4) 0.6745(8) 0.5403(10) 0.045(3) Uani 1 1 d . . . . .
H7A H 0.308998 0.643194 0.476317 0.067 Uiso 1 1 calc R U . . .
H7B H 0.320097 0.733128 0.524877 0.067 Uiso 1 1 calc R U . . .
H7C H 0.288139 0.674034 0.579601 0.067 Uiso 1 1 calc R U . . .
C8 C 0.3394(4) 0.5125(8) 0.6100(10) 0.046(3) Uani 1 1 d . . . . .
H8A H 0.317080 0.500993 0.655406 0.069 Uiso 1 1 calc R U . . .
H8B H 0.362190 0.479189 0.632064 0.069 Uiso 1 1 calc R U . . .
H8C H 0.332384 0.496906 0.539691 0.069 Uiso 1 1 calc R U . . .
C9 C 0.3929(4) 0.6215(8) 0.5246(9) 0.046(3) Uani 1 1 d . . . . .
H9A H 0.385793 0.586500 0.465446 0.069 Uiso 1 1 calc R U . . .
H9B H 0.416008 0.597079 0.558515 0.069 Uiso 1 1 calc R U . . .
H9C H 0.399038 0.679056 0.501590 0.069 Uiso 1 1 calc R U . . .
C10 C 0.2705(3) 0.6097(8) 0.7782(10) 0.044(2) Uani 1 1 d . . . . .
H10A H 0.274974 0.583394 0.711261 0.065 Uiso 1 1 calc R U . . .
H10B H 0.261891 0.668392 0.768655 0.065 Uiso 1 1 calc R U . . .
H10C H 0.250111 0.578085 0.815074 0.065 Uiso 1 1 calc R U . . .
C11 C 0.3226(4) 0.4967(7) 0.8849(9) 0.045(2) Uani 1 1 d . . . . .
H11A H 0.296883 0.468459 0.884948 0.067 Uiso 1 1 calc R U . . .
H11B H 0.334447 0.492199 0.953022 0.067 Uiso 1 1 calc R U . . .
H11C H 0.339784 0.469646 0.834435 0.067 Uiso 1 1 calc R U . . .
C12 C 0.2967(4) 0.6548(7) 0.9709(10) 0.045(3) Uani 1 1 d . . . . .
H12A H 0.290170 0.714522 0.959079 0.068 Uiso 1 1 calc R U . . .
H12B H 0.316540 0.650689 1.025015 0.068 Uiso 1 1 calc R U . . .
H12C H 0.272912 0.624188 0.991815 0.068 Uiso 1 1 calc R U . . .
C13 C 0.3578(4) 1.2020(8) 0.7392(10) 0.045(2) Uani 1 1 d . . . . .
C14 C 0.3913(4) 1.1511(7) 0.7369(10) 0.045(2) Uani 1 1 d . . . . .
C15 C 0.4293(4) 1.1815(7) 0.7384(11) 0.046(3) Uani 1 1 d . . . . .
H15 H 0.451416 1.145148 0.732085 0.055 Uiso 1 1 calc R U . . .
C16 C 0.4333(4) 1.2689(8) 0.7499(10) 0.051(3) Uani 1 1 d . . . . .
H16 H 0.458853 1.292926 0.755425 0.062 Uiso 1 1 calc R U . . .
C17 C 0.4004(5) 1.3216(8) 0.7535(12) 0.057(4) Uani 1 1 d . . . . .
H17 H 0.403929 1.381065 0.759769 0.069 Uiso 1 1 calc R U . . .
C18 C 0.3628(5) 1.2892(8) 0.7480(13) 0.056(3) Uani 1 1 d . . . . .
H18 H 0.340581 1.325816 0.750259 0.067 Uiso 1 1 calc R U . . .
C19 C 0.2972(3) 0.9568(7) 0.7871(8) 0.036(2) Uani 1 1 d . . . . .
C20 C 0.2950(4) 0.9607(8) 0.6793(9) 0.046(3) Uani 1 1 d . . . . .
C21 C 0.2702(4) 0.9051(8) 0.6279(10) 0.052(3) Uani 1 1 d . . . . .
H21 H 0.267506 0.908062 0.555607 0.063 Uiso 1 1 calc R U . . .
C22 C 0.2495(4) 0.8452(9) 0.6841(13) 0.059(4) Uani 1 1 d . . . . .
H22 H 0.233069 0.806063 0.649144 0.070 Uiso 1 1 calc R U . . .
C23 C 0.2523(4) 0.8410(8) 0.7909(12) 0.052(3) Uani 1 1 d . . . . .
H23 H 0.237421 0.799997 0.827474 0.062 Uiso 1 1 calc R U . . .
C24 C 0.2772(3) 0.8979(7) 0.8448(10) 0.042(2) Uani 1 1 d . . . . .
H24 H 0.279886 0.895327 0.917066 0.050 Uiso 1 1 calc R U . . .
C25 C 0.3283(6) 0.0041(8) 0.3775(12) 0.069(5) Uani 1 1 d . . . . .
H25A H 0.312105 -0.007956 0.437831 0.104 Uiso 1 1 calc R U . . .
H25B H 0.356117 -0.004163 0.394480 0.104 Uiso 1 1 calc R U . . .
H25C H 0.320885 -0.034215 0.321771 0.104 Uiso 1 1 calc R U . . .
C26 C 0.3052(5) 0.1678(9) 0.4554(10) 0.055(3) Uani 1 1 d . . . . .
H26A H 0.293303 0.222503 0.438189 0.082 Uiso 1 1 calc R U . . .
H26B H 0.328262 0.176990 0.499102 0.082 Uiso 1 1 calc R U . . .
H26C H 0.285966 0.132803 0.491932 0.082 Uiso 1 1 calc R U . . .
C27 C 0.2723(4) 0.1098(11) 0.2751(16) 0.076(5) Uani 1 1 d . . . . .
H27A H 0.274496 0.079538 0.209873 0.114 Uiso 1 1 calc R U . . .
H27B H 0.262941 0.167610 0.262522 0.114 Uiso 1 1 calc R U . . .
H27C H 0.253523 0.080217 0.319522 0.114 Uiso 1 1 calc R U . . .
C28 C 0.3361(5) -0.0012(9) 0.1037(12) 0.059(3) Uani 1 1 d . . . . .
H28A H 0.308291 -0.010902 0.088152 0.089 Uiso 1 1 calc R U . . .
H28B H 0.341709 -0.019957 0.173750 0.089 Uiso 1 1 calc R U . . .
H28C H 0.352485 -0.033328 0.055632 0.089 Uiso 1 1 calc R U . . .
C29 C 0.3044(5) 0.1503(16) 0.0262(18) 0.094(7) Uani 1 1 d . . . . .
H29A H 0.310779 0.159346 -0.046101 0.141 Uiso 1 1 calc R U . . .
H29B H 0.296337 0.204093 0.057168 0.141 Uiso 1 1 calc R U . . .
H29C H 0.282792 0.109334 0.031684 0.141 Uiso 1 1 calc R U . . .
C30 C 0.3851(5) 0.0999(11) -0.0064(11) 0.067(4) Uani 1 1 d . . . . .
H30A H 0.375379 0.063677 -0.061836 0.101 Uiso 1 1 calc R U . . .
H30B H 0.408733 0.074547 0.023624 0.101 Uiso 1 1 calc R U . . .
H30C H 0.391435 0.156058 -0.033610 0.101 Uiso 1 1 calc R U . . .
C31 C 0.3713(6) 0.3238(11) 0.0301(14) 0.073(5) Uani 1 1 d . . . . .
H31A H 0.389130 0.354481 -0.015905 0.110 Uiso 1 1 calc R U . . .
H31B H 0.350536 0.362116 0.053675 0.110 Uiso 1 1 calc R U . . .
H31C H 0.359540 0.276007 -0.006538 0.110 Uiso 1 1 calc R U . . .
C32 C 0.4482(4) 0.2603(9) 0.0959(14) 0.062(4) Uani 1 1 d . . . . .
H32A H 0.464245 0.311933 0.097005 0.093 Uiso 1 1 calc R U . . .
H32B H 0.446694 0.238670 0.025733 0.093 Uiso 1 1 calc R U . . .
H32C H 0.460340 0.217428 0.140100 0.093 Uiso 1 1 calc R U . . .
C33 C 0.4058(6) 0.3846(8) 0.214(2) 0.096(8) Uani 1 1 d . . . . .
H33A H 0.433212 0.389694 0.236866 0.144 Uiso 1 1 calc R U . . .
H33B H 0.388449 0.384270 0.274374 0.144 Uiso 1 1 calc R U . . .
H33C H 0.399070 0.432651 0.170364 0.144 Uiso 1 1 calc R U . . .
C34 C 0.3836(6) 0.3147(12) 0.4547(17) 0.081(6) Uani 1 1 d . . . . .
H34A H 0.397973 0.320889 0.519272 0.121 Uiso 1 1 calc R U . . .
H34B H 0.355414 0.308369 0.469051 0.121 Uiso 1 1 calc R U . . .
H34C H 0.387762 0.365154 0.412349 0.121 Uiso 1 1 calc R U . . .
C35 C 0.4537(4) 0.2394(12) 0.3722(14) 0.069(4) Uani 1 1 d . . . . .
H35A H 0.458119 0.281072 0.317800 0.104 Uiso 1 1 calc R U . . .
H35B H 0.466715 0.186101 0.354291 0.104 Uiso 1 1 calc R U . . .
H35C H 0.464520 0.260953 0.436669 0.104 Uiso 1 1 calc R U . . .
C36 C 0.4021(6) 0.1329(12) 0.4837(12) 0.074(5) Uani 1 1 d . . . . .
H36A H 0.419702 0.087802 0.459863 0.111 Uiso 1 1 calc R U . . .
H36B H 0.375470 0.110194 0.492068 0.111 Uiso 1 1 calc R U . . .
H36C H 0.411583 0.154676 0.549439 0.111 Uiso 1 1 calc R U . . .
C37 C 0.3614(3) 0.7045(7) 0.2834(9) 0.038(2) Uani 1 1 d . . . . .
C38 C 0.3944(3) 0.6512(6) 0.2737(8) 0.0312(18) Uani 1 1 d . . . . .
C39 C 0.4318(3) 0.6844(7) 0.2734(11) 0.043(2) Uani 1 1 d . . . . .
H39 H 0.454141 0.649014 0.264136 0.051 Uiso 1 1 calc R U . . .
C40 C 0.4361(4) 0.7728(8) 0.2872(9) 0.045(2) Uani 1 1 d . . . . .
H40 H 0.461664 0.797181 0.288186 0.054 Uiso 1 1 calc R U . . .
C41 C 0.4034(4) 0.8242(7) 0.2994(9) 0.045(3) Uani 1 1 d . . . . .
H41 H 0.406807 0.883090 0.311421 0.054 Uiso 1 1 calc R U . . .
C42 C 0.3651(3) 0.7901(7) 0.2943(8) 0.039(2) Uani 1 1 d . . . . .
H42 H 0.342581 0.825573 0.298268 0.046 Uiso 1 1 calc R U . . .
C43 C 0.3000(3) 0.4549(6) 0.3077(8) 0.033(2) Uani 1 1 d . . . . .
C44 C 0.2992(3) 0.4648(7) 0.2016(8) 0.035(2) Uani 1 1 d . . . . .
C45 C 0.2743(3) 0.4139(8) 0.1428(9) 0.041(2) Uani 1 1 d . . . . .
H45 H 0.272344 0.421393 0.070805 0.049 Uiso 1 1 calc R U . . .
C46 C 0.2526(3) 0.3520(8) 0.1928(10) 0.042(2) Uani 1 1 d . . . . .
H46 H 0.236014 0.315710 0.154006 0.050 Uiso 1 1 calc R U . . .
C47 C 0.2544(3) 0.3419(7) 0.2982(11) 0.044(3) Uani 1 1 d . . . . .
H47 H 0.239110 0.299246 0.330390 0.053 Uiso 1 1 calc R U . . .
C48 C 0.2787(3) 0.3943(6) 0.3576(8) 0.0339(19) Uani 1 1 d . . . . .
H48 H 0.280340 0.387845 0.429731 0.041 Uiso 1 1 calc R U . . .
C49 C 0.4887(4) 1.0001(8) 0.8979(10) 0.051(3) Uani 1 1 d . . . . .
H49A H 0.462090 1.025292 0.891831 0.062 Uiso 1 1 calc R U . . .
H49B H 0.500889 0.998236 0.829171 0.062 Uiso 1 1 calc R U . . .
C50 C 0.5140(6) 1.0513(10) 0.9717(13) 0.067(4) Uani 1 1 d . . . . .
H50A H 0.541801 1.051800 0.949100 0.081 Uiso 1 1 calc R U . . .
H50B H 0.504454 1.110396 0.976440 0.081 Uiso 1 1 calc R U . . .
C51 C 0.5098(4) 1.0066(8) 1.0731(9) 0.049(3) Uani 1 1 d . . . . .
H51A H 0.497453 1.044244 1.124399 0.059 Uiso 1 1 calc R U . . .
H51B H 0.535846 0.988274 1.099038 0.059 Uiso 1 1 calc R U . . .
C52 C 0.4837(4) 0.9304(9) 1.0513(10) 0.052(3) Uani 1 1 d . . . . .
H52A H 0.493309 0.879676 1.088226 0.062 Uiso 1 1 calc R U . . .
H52B H 0.456199 0.941750 1.072047 0.062 Uiso 1 1 calc R U . . .
C53 C 0.4943(4) 0.4419(10) -0.0595(14) 0.065(4) Uani 1 1 d . . . . .
H53A H 0.478530 0.431654 -0.121933 0.078 Uiso 1 1 calc R U . . .
H53B H 0.509947 0.390401 -0.044884 0.078 Uiso 1 1 calc R U . . .
C54 C 0.5205(4) 0.5142(9) -0.0753(13) 0.058(3) Uani 1 1 d . . . . .
H54A H 0.508763 0.556868 -0.121597 0.070 Uiso 1 1 calc R U . . .
H54B H 0.546462 0.496432 -0.102326 0.070 Uiso 1 1 calc R U . . .
C55 C 0.5238(5) 0.5488(8) 0.0404(13) 0.059(3) Uani 1 1 d . . . . .
H55A H 0.550812 0.542515 0.067538 0.071 Uiso 1 1 calc R U . . .
H55B H 0.515739 0.608971 0.045144 0.071 Uiso 1 1 calc R U . . .
C56 C 0.4955(4) 0.4924(9) 0.0954(13) 0.057(3) Uani 1 1 d . . . . .
H56A H 0.509717 0.446214 0.130848 0.069 Uiso 1 1 calc R U . . .
H56B H 0.480320 0.525007 0.146677 0.069 Uiso 1 1 calc R U . . .
B1 B 0.3371(4) 1.0672(7) 0.7293(9) 0.040(3) Uani 1 1 d . . . . .
B2 B 0.3397(4) 0.5675(7) 0.2640(8) 0.033(2) Uani 1 1 d . . . . .
Cl1 Cl 0.41933(7) 0.56505(15) 0.76812(18) 0.0347(5) Uani 1 1 d . . . . .
Cl2 Cl 0.42050(7) 0.06771(16) 0.2358(2) 0.0401(5) Uani 1 1 d . . . . .
O1 O 0.3246(3) 1.1571(5) 0.7349(7) 0.0459(18) Uani 1 1 d . . . . .
O2 O 0.3797(3) 1.0682(5) 0.7245(6) 0.0437(18) Uani 1 1 d . . . . .
O3 O 0.3219(2) 1.0178(5) 0.8218(5) 0.0396(16) Uani 1 1 d . . . . .
O4 O 0.3173(3) 1.0242(6) 0.6423(6) 0.056(2) Uani 1 1 d . . . . .
O5 O 0.3283(2) 0.6573(5) 0.2770(7) 0.0372(14) Uani 1 1 d . . . . .
O6 O 0.3831(2) 0.5703(4) 0.2608(5) 0.0353(15) Uani 1 1 d . . . . .
O7 O 0.3251(2) 0.5131(4) 0.3502(5) 0.0345(15) Uani 1 1 d . . . . .
O8 O 0.3225(3) 0.5290(5) 0.1708(6) 0.0405(17) Uani 1 1 d . . . . .
O9 O 0.4865(4) 0.9183(6) 0.9404(8) 0.067(3) Uani 1 1 d . . . . .
O10 O 0.4703(4) 0.4593(8) 0.0202(10) 0.078(3) Uani 1 1 d . . . . .
P1 P 0.39679(7) 0.70262(16) 0.93620(18) 0.0311(5) Uani 1 1 d . . . . .
P2 P 0.40334(7) 0.79016(16) 0.7018(2) 0.0378(5) Uani 1 1 d . . . . .
P3 P 0.35149(7) 0.62474(15) 0.61499(18) 0.0317(5) Uani 1 1 d . . . . .
P4 P 0.31617(6) 0.60808(15) 0.8521(2) 0.0312(5) Uani 1 1 d . . . . .
P5 P 0.32040(10) 0.11357(17) 0.3373(3) 0.0490(7) Uani 1 1 d . . . . .
P6 P 0.34705(8) 0.1099(2) 0.0921(2) 0.0491(7) Uani 1 1 d . . . . .
P7 P 0.39941(10) 0.28395(19) 0.1417(3) 0.0567(9) Uani 1 1 d . . . . .
P8 P 0.40136(9) 0.2213(2) 0.3868(3) 0.0552(8) Uani 1 1 d . . . . .
Rh1 Rh 0.36862(2) 0.67851(4) 0.77524(4) 0.0247(2) Uani 1 1 d . . . . .
Rh2 Rh 0.36880(2) 0.17949(4) 0.23712(4) 0.0250(2) Uani 1 1 d . . . . .

loop_
_atom_site_aniso_label
_atom_site_aniso_U_11
_atom_site_aniso_U_22
_atom_site_aniso_U_33
_atom_site_aniso_U_23
_atom_site_aniso_U_13
_atom_site_aniso_U_12
C1 0.047(5) 0.039(5) 0.025(4) -0.006(4) 0.001(4) -0.003(4)
C2 0.038(5) 0.036(5) 0.060(7) 0.000(5) -0.017(5) -0.002(4)
C3 0.066(7) 0.042(6) 0.028(5) -0.008(4) 0.001(5) 0.003(5)
C4 0.038(6) 0.053(7) 0.081(9) 0.026(7) 0.012(6) -0.001(5)
C5 0.046(6) 0.046(6) 0.042(6) 0.015(5) -0.003(5) 0.004(5)
C6 0.043(5) 0.027(4) 0.073(8) 0.017(5) -0.009(6) -0.005(4)
C7 0.040(6) 0.058(7) 0.037(5) -0.006(5) -0.004(4) 0.009(5)
C8 0.053(6) 0.042(6) 0.043(6) -0.011(5) -0.015(5) 0.004(5)
C9 0.058(7) 0.051(6) 0.029(5) -0.001(5) 0.003(4) 0.018(5)
C10 0.026(4) 0.048(6) 0.057(6) -0.006(5) 0.005(4) -0.006(4)
C11 0.056(6) 0.038(5) 0.041(5) 0.002(5) -0.004(5) -0.005(5)
C12 0.049(6) 0.039(5) 0.048(6) -0.004(5) 0.019(5) 0.006(5)
C13 0.058(6) 0.042(6) 0.036(5) 0.009(5) 0.011(6) 0.011(5)
C14 0.067(7) 0.034(5) 0.035(5) 0.003(5) 0.003(5) 0.006(5)
C15 0.064(7) 0.045(6) 0.029(5) 0.006(4) 0.005(6) 0.013(5)
C16 0.062(7) 0.043(6) 0.049(7) 0.003(5) 0.009(6) -0.007(5)
C17 0.071(9) 0.040(6) 0.060(9) -0.002(5) -0.004(7) 0.005(6)
C18 0.072(8) 0.033(6) 0.061(9) 0.003(6) 0.007(7) 0.013(5)
C19 0.044(5) 0.037(5) 0.026(4) -0.003(4) -0.005(4) 0.009(4)
C20 0.066(7) 0.039(6) 0.034(5) -0.011(4) -0.007(5) 0.015(5)
C21 0.068(8) 0.045(6) 0.045(6) -0.014(5) -0.022(6) 0.016(6)
C22 0.047(6) 0.048(6) 0.080(10) -0.024(7) -0.018(6) 0.007(6)
C23 0.048(6) 0.041(6) 0.066(8) -0.016(6) -0.003(6) 0.006(5)
C24 0.038(5) 0.040(5) 0.048(6) -0.004(5) 0.004(5) 0.009(4)
C25 0.114(13) 0.032(6) 0.062(8) 0.004(6) 0.031(9) 0.013(7)
C26 0.078(9) 0.047(6) 0.039(6) 0.004(5) 0.024(6) 0.012(6)
C27 0.049(7) 0.062(8) 0.117(14) -0.032(9) 0.032(8) -0.013(6)
C28 0.073(8) 0.044(6) 0.061(8) -0.017(6) 0.001(7) -0.017(6)
C29 0.062(9) 0.129(17) 0.091(13) -0.055(13) -0.024(9) 0.033(11)
C30 0.079(10) 0.075(10) 0.047(7) -0.022(7) -0.011(7) 0.033(8)
C31 0.100(14) 0.073(10) 0.047(8) 0.019(7) 0.019(8) 0.032(9)
C32 0.054(7) 0.043(6) 0.089(10) 0.009(7) 0.025(7) 0.006(5)
C33 0.086(11) 0.025(5) 0.18(2) -0.008(9) 0.059(14) 0.004(6)
C34 0.067(10) 0.087(12) 0.088(13) -0.057(10) -0.010(9) -0.004(8)
C35 0.046(6) 0.086(11) 0.075(10) -0.034(9) -0.008(6) -0.002(7)
C36 0.104(13) 0.075(10) 0.044(7) 0.003(7) -0.013(8) 0.024(9)
C37 0.045(5) 0.040(5) 0.028(5) 0.002(5) 0.012(4) 0.006(4)
C38 0.042(5) 0.030(4) 0.021(4) -0.003(4) 0.000(4) 0.004(4)
C39 0.039(5) 0.048(6) 0.042(6) 0.000(5) 0.001(5) 0.001(4)
C40 0.050(6) 0.045(6) 0.040(6) -0.002(5) 0.003(5) -0.011(5)
C41 0.062(7) 0.039(5) 0.033(6) -0.001(4) 0.003(5) -0.011(5)
C42 0.051(6) 0.035(5) 0.030(5) -0.001(4) 0.005(4) 0.004(4)
C43 0.043(5) 0.025(4) 0.032(5) -0.002(4) 0.008(4) 0.002(4)
C44 0.037(5) 0.041(5) 0.027(4) -0.010(4) -0.002(4) 0.004(4)
C45 0.041(5) 0.044(6) 0.038(5) -0.006(4) 0.001(4) 0.009(5)
C46 0.027(4) 0.047(6) 0.052(6) -0.003(5) -0.007(4) -0.001(4)
C47 0.037(5) 0.037(5) 0.059(7) 0.009(5) 0.009(5) 0.008(4)
C48 0.036(4) 0.035(5) 0.032(4) 0.000(4) 0.003(4) 0.005(4)
C49 0.069(8) 0.045(6) 0.040(6) -0.008(5) 0.007(5) 0.003(6)
C50 0.092(11) 0.045(7) 0.064(9) -0.003(6) -0.007(8) -0.009(7)
C51 0.058(7) 0.046(6) 0.043(6) -0.009(5) 0.002(5) -0.007(5)
C52 0.058(7) 0.053(7) 0.044(6) -0.003(5) -0.001(5) -0.002(6)
C53 0.054(7) 0.062(8) 0.079(10) -0.009(7) 0.002(7) 0.001(6)
C54 0.053(7) 0.046(7) 0.076(9) 0.008(6) 0.002(6) 0.005(6)
C55 0.071(8) 0.037(6) 0.069(8) 0.010(6) -0.013(7) 0.002(6)
C56 0.045(6) 0.050(7) 0.077(9) 0.002(7) 0.002(6) 0.001(5)
B1 0.072(8) 0.032(5) 0.018(4) -0.004(4) -0.001(5) 0.005(5)
B2 0.049(6) 0.029(5) 0.021(4) -0.002(4) -0.007(4) -0.002(4)
Cl1 0.0381(10) 0.0364(11) 0.0297(10) -0.0011(9) -0.0001(9) 0.0105(9)
Cl2 0.0462(12) 0.0403(12) 0.0337(10) -0.0034(10) -0.0006(10) 0.0147(10)
O1 0.061(5) 0.031(3) 0.045(4) -0.004(4) -0.001(4) 0.008(3)
O2 0.065(5) 0.030(3) 0.036(4) 0.004(3) 0.019(4) 0.012(3)
O3 0.054(4) 0.041(4) 0.024(3) -0.001(3) 0.002(3) -0.005(3)
O4 0.105(7) 0.039(4) 0.025(3) -0.003(3) -0.009(4) 0.001(5)
O5 0.042(4) 0.031(3) 0.039(3) -0.001(3) 0.005(3) 0.005(3)
O6 0.051(4) 0.027(3) 0.028(3) -0.004(3) 0.001(3) 0.006(3)
O7 0.048(4) 0.032(3) 0.024(3) -0.003(3) -0.003(3) -0.002(3)
O8 0.058(4) 0.035(4) 0.028(3) 0.002(3) -0.003(3) -0.006(3)
O9 0.101(8) 0.046(4) 0.053(5) -0.008(4) -0.012(5) -0.009(5)
O10 0.088(8) 0.063(6) 0.082(8) 0.004(6) -0.002(6) 0.002(6)
P1 0.0315(11) 0.0340(11) 0.0277(10) -0.0050(9) -0.0028(8) 0.0019(9)
P2 0.0282(10) 0.0333(12) 0.0519(14) 0.0152(11) -0.0052(10) -0.0020(9)
P3 0.0365(11) 0.0349(11) 0.0236(10) -0.0033(9) -0.0040(9) 0.0031(9)
P4 0.0267(10) 0.0308(10) 0.0362(11) 0.0018(9) 0.0050(9) -0.0030(8)
P5 0.0594(17) 0.0314(12) 0.0561(17) -0.0006(12) 0.0279(14) -0.0002(12)
P6 0.0369(12) 0.0651(18) 0.0454(15) -0.0308(14) -0.0071(11) 0.0078(12)
P7 0.0522(16) 0.0356(14) 0.082(2) 0.0164(15) 0.0291(16) 0.0094(12)
P8 0.0440(14) 0.0625(19) 0.0591(18) -0.0278(16) -0.0145(13) 0.0094(13)
Rh1 0.0221(3) 0.0279(4) 0.0242(3) -0.0011(3) 0.0002(2) -0.0008(2)
Rh2 0.0240(3) 0.0286(4) 0.0223(3) -0.0023(3) -0.0004(2) -0.0002(2)

loop_
_atom_type_symbol
_atom_type_description
_atom_type_scat_dispersion_real
_atom_type_scat_dispersion_imag
_atom_type_scat_source
C C 0.0181 0.0091 'International Tables Vol C Tables 4.2.6.8 and 6.1.1.4'
H H 0.0000 0.0000 'International Tables Vol C Tables 4.2.6.8 and 6.1.1.4'
B B 0.0090 0.0039 'International Tables Vol C Tables 4.2.6.8 and 6.1.1.4'
Cl Cl 0.3639 0.7018 'International Tables Vol C Tables 4.2.6.8 and 6.1.1.4'
O O 0.0492 0.0322 'International Tables Vol C Tables 4.2.6.8 and 6.1.1.4'
P P 0.2955 0.4335 'International Tables Vol C Tables 4.2.6.8 and 6.1.1.4'
Rh Rh 0.0927 3.6045 'International Tables Vol C Tables 4.2.6.8 and 6.1.1.4'

loop_
_geom_angle_atom_site_label_1
_geom_angle_atom_site_label_2
_geom_angle_atom_site_label_3
_geom_angle
_geom_angle_site_symmetry_1
_geom_angle_site_symmetry_3
_geom_angle_publ_flag
O1 C13 C18 129.1(12) . . ?
O1 C13 C14 112.5(11) . . ?
C18 C13 C14 118.4(13) . . ?
O2 C14 C15 126.9(11) . . ?
O2 C14 C13 108.6(11) . . ?
C15 C14 C13 124.2(12) . . ?
C14 C15 C16 116.0(12) . . ?
C15 C16 C17 121.0(13) . . ?
C18 C17 C16 121.4(12) . . ?
C17 C18 C13 118.9(12) . . ?
O3 C19 C24 127.1(9) . . ?
O3 C19 C20 109.6(10) . . ?
C24 C19 C20 123.3(12) . . ?
O4 C20 C21 129.6(11) . . ?
O4 C20 C19 111.2(11) . . ?
C21 C20 C19 119.2(13) . . ?
C22 C21 C20 118.8(12) . . ?
C21 C22 C23 121.7(12) . . ?
C22 C23 C24 120.3(14) . . ?
C19 C24 C23 116.8(12) . . ?
O5 C37 C42 129.0(10) . . ?
O5 C37 C38 109.1(10) . . ?
C42 C37 C38 121.9(11) . . ?
O6 C38 C39 128.7(9) . . ?
O6 C38 C37 110.6(9) . . ?
C39 C38 C37 120.6(10) . . ?
C38 C39 C40 118.1(11) . . ?
C41 C40 C39 120.7(11) . . ?
C40 C41 C42 120.7(10) . . ?
C37 C42 C41 117.9(11) . . ?
C48 C43 O7 127.3(9) . . ?
C48 C43 C44 122.8(10) . . ?
O7 C43 C44 109.9(9) . . ?
O8 C44 C45 128.6(10) . . ?
O8 C44 C43 111.6(9) . . ?
C45 C44 C43 119.7(11) . . ?
C46 C45 C44 117.9(11) . . ?
C47 C46 C45 121.6(11) . . ?
C46 C47 C48 120.5(11) . . ?
C43 C48 C47 117.5(10) . . ?
O9 C49 C50 105.4(11) . . ?
C51 C50 C49 104.8(12) . . ?
C50 C51 C52 105.1(11) . . ?
O9 C52 C51 104.5(11) . . ?
O10 C53 C54 108.5(14) . . ?
C53 C54 C55 100.0(13) . . ?
C56 C55 C54 101.8(12) . . ?
O10 C56 C55 106.1(14) . . ?
O2 B1 O1 106.1(9) . . ?
O2 B1 O4 115.2(10) . . ?
O1 B1 O4 110.2(10) . . ?
O2 B1 O3 112.2(9) . . ?
O1 B1 O3 110.6(9) . . ?
O4 B1 O3 102.6(9) . . ?
O6 B2 O5 103.6(8) . . ?
O6 B2 O8 112.5(8) . . ?
O5 B2 O8 112.6(8) . . ?
O6 B2 O7 111.6(8) . . ?
O5 B2 O7 112.1(9) . . ?
O8 B2 O7 104.6(8) . . ?
C13 O1 B1 105.5(9) . . ?
C14 O2 B1 106.9(9) . . ?
C19 O3 B1 108.0(8) . . ?
C20 O4 B1 108.7(9) . . ?
C37 O5 B2 108.6(8) . . ?
C38 O6 B2 108.1(7) . . ?
C43 O7 B2 106.5(7) . . ?
C44 O8 B2 107.2(8) . . ?
C49 O9 C52 106.0(9) . . ?
C53 O10 C56 104.4(13) . . ?
C2 P1 C1 98.2(5) . . ?
C2 P1 C3 103.0(6) . . ?
C1 P1 C3 104.0(5) . . ?
C2 P1 Rh1 115.6(4) . . ?
C1 P1 Rh1 113.0(3) . . ?
C3 P1 Rh1 120.1(4) . . ?
C5 P2 C4 104.4(6) . . ?
C5 P2 C6 97.8(6) . . ?
C4 P2 C6 104.1(7) . . ?
C5 P2 Rh1 118.0(4) . . ?
C4 P2 Rh1 117.2(4) . . ?
C6 P2 Rh1 112.8(4) . . ?
C7 P3 C8 103.8(6) . . ?
C7 P3 C9 102.8(6) . . ?
C8 P3 C9 97.0(6) . . ?
C7 P3 Rh1 120.3(4) . . ?
C8 P3 Rh1 116.3(4) . . ?
C9 P3 Rh1 113.3(4) . . ?
C11 P4 C10 103.8(6) . . ?
C11 P4 C12 103.3(6) . . ?
C10 P4 C12 97.7(6) . . ?
C11 P4 Rh1 118.1(4) . . ?
C10 P4 Rh1 114.6(4) . . ?
C12 P4 Rh1 116.6(4) . . ?
C25 P5 C27 103.2(9) . . ?
C25 P5 C26 103.9(7) . . ?
C27 P5 C26 97.9(8) . . ?
C25 P5 Rh2 118.5(6) . . ?
C27 P5 Rh2 113.2(6) . . ?
C26 P5 Rh2 117.3(5) . . ?
C28 P6 C29 102.7(10) . . ?
C28 P6 C30 96.9(8) . . ?
C29 P6 C30 105.2(9) . . ?
C28 P6 Rh2 117.4(5) . . ?
C29 P6 Rh2 118.7(6) . . ?
C30 P6 Rh2 113.1(5) . . ?
C32 P7 C31 106.4(8) . . ?
C32 P7 C33 103.8(8) . . ?
C31 P7 C33 99.9(10) . . ?
C32 P7 Rh2 116.4(5) . . ?
C31 P7 Rh2 115.8(6) . . ?
C33 P7 Rh2 112.6(7) . . ?
C35 P8 C34 104.4(8) . . ?
C35 P8 C36 100.0(9) . . ?
C34 P8 C36 106.1(10) . . ?
C35 P8 Rh2 114.9(5) . . ?
C34 P8 Rh2 118.5(7) . . ?
C36 P8 Rh2 111.0(6) . . ?
P2 Rh1 P4 158.01(9) . . ?
P2 Rh1 P3 91.84(10) . . ?
P4 Rh1 P3 91.27(9) . . ?
P2 Rh1 P1 92.29(10) . . ?
P4 Rh1 P1 90.19(9) . . ?
P3 Rh1 P1 165.26(9) . . ?
P2 Rh1 Cl1 100.30(9) . . ?
P4 Rh1 Cl1 101.68(8) . . ?
P3 Rh1 Cl1 82.95(8) . . ?
P1 Rh1 Cl1 82.39(8) . . ?
P6 Rh2 P7 92.35(15) . . ?
P6 Rh2 P8 165.82(12) . . ?
P7 Rh2 P8 92.09(15) . . ?
P6 Rh2 P5 91.29(12) . . ?
P7 Rh2 P5 158.75(11) . . ?
P8 Rh2 P5 89.44(14) . . ?
P6 Rh2 Cl2 83.28(10) . . ?
P7 Rh2 Cl2 100.62(10) . . ?
P8 Rh2 Cl2 82.67(10) . . ?
P5 Rh2 Cl2 100.60(10) . . ?

loop_
_geom_bond_atom_site_label_1
_geom_bond_atom_site_label_2
_geom_bond_distance
_geom_bond_site_symmetry_2
_geom_bond_publ_flag
C1 P1 1.821(12) . ?
C2 P1 1.810(11) . ?
C3 P1 1.832(12) . ?
C4 P2 1.809(12) . ?
C5 P2 1.805(11) . ?
C6 P2 1.859(13) . ?
C7 P3 1.818(12) . ?
C8 P3 1.820(12) . ?
C9 P3 1.839(12) . ?
C10 P4 1.828(11) . ?
C11 P4 1.823(12) . ?
C12 P4 1.843(11) . ?
C13 O1 1.334(17) . ?
C13 C18 1.392(19) . ?
C13 C14 1.392(18) . ?
C14 O2 1.375(15) . ?
C14 C15 1.38(2) . ?
C15 C16 1.395(18) . ?
C16 C17 1.40(2) . ?
C17 C18 1.38(2) . ?
C19 O3 1.354(14) . ?
C19 C24 1.378(17) . ?
C19 C20 1.412(14) . ?
C20 O4 1.346(18) . ?
C20 C21 1.390(18) . ?
C21 C22 1.39(2) . ?
C22 C23 1.40(2) . ?
C23 C24 1.420(18) . ?
C25 P5 1.826(13) . ?
C26 P5 1.839(13) . ?
C27 P5 1.828(18) . ?
C28 P6 1.799(14) . ?
C29 P6 1.803(19) . ?
C30 P6 1.830(16) . ?
C31 P7 1.853(18) . ?
C32 P7 1.803(13) . ?
C33 P7 1.864(19) . ?
C34 P8 1.824(16) . ?
C35 P8 1.811(14) . ?
C36 P8 1.885(17) . ?
C37 O5 1.352(15) . ?
C37 C42 1.364(17) . ?
C37 C38 1.408(15) . ?
C38 O6 1.345(12) . ?
C38 C39 1.375(16) . ?
C39 C40 1.415(17) . ?
C40 C41 1.385(19) . ?
C41 C42 1.410(18) . ?
C43 C48 1.364(15) . ?
C43 O7 1.371(13) . ?
C43 C44 1.396(15) . ?
C44 O8 1.348(14) . ?
C44 C45 1.396(16) . ?
C45 C46 1.389(17) . ?
C46 C47 1.387(19) . ?
C47 C48 1.403(17) . ?
C49 O9 1.407(17) . ?
C49 C50 1.52(2) . ?
C50 C51 1.51(2) . ?
C51 C52 1.522(18) . ?
C52 O9 1.464(17) . ?
C53 O10 1.35(2) . ?
C53 C54 1.46(2) . ?
C54 C55 1.61(2) . ?
C55 C56 1.49(2) . ?
C56 O10 1.40(2) . ?
B1 O2 1.450(17) . ?
B1 O1 1.484(14) . ?
B1 O4 1.486(15) . ?
B1 O3 1.529(14) . ?
B2 O6 1.477(15) . ?
B2 O5 1.479(13) . ?
B2 O8 1.481(13) . ?
B2 O7 1.500(13) . ?
Cl1 Rh1 2.487(2) . ?
Cl2 Rh2 2.490(2) . ?
P1 Rh1 2.342(2) . ?
P2 Rh1 2.328(2) . ?
P3 Rh1 2.334(2) . ?
P4 Rh1 2.328(2) . ?
P5 Rh2 2.346(3) . ?
P6 Rh2 2.312(3) . ?
P7 Rh2 2.314(3) . ?
P8 Rh2 2.342(3) . ?

loop_
_geom_torsion_atom_site_label_1
_geom_torsion_atom_site_label_2
_geom_torsion_atom_site_label_3
_geom_torsion_atom_site_label_4
_geom_torsion
_geom_torsion_site_symmetry_1
_geom_torsion_site_symmetry_2
_geom_torsion_site_symmetry_3
_geom_torsion_site_symmetry_4
_geom_torsion_publ_flag
O1 C13 C14 O2 3.6(15) . . . . ?
C18 C13 C14 O2 -178.0(13) . . . . ?
O1 C13 C14 C15 178.7(13) . . . . ?
C18 C13 C14 C15 -3(2) . . . . ?
O2 C14 C15 C16 178.6(12) . . . . ?
C13 C14 C15 C16 4(2) . . . . ?
C14 C15 C16 C17 -4(2) . . . . ?
C15 C16 C17 C18 1(2) . . . . ?
C16 C17 C18 C13 0(2) . . . . ?
O1 C13 C18 C17 178.5(14) . . . . ?
C14 C13 C18 C17 0(2) . . . . ?
O3 C19 C20 O4 -1.0(14) . . . . ?
C24 C19 C20 O4 179.8(10) . . . . ?
O3 C19 C20 C21 -178.1(10) . . . . ?
C24 C19 C20 C21 2.8(18) . . . . ?
O4 C20 C21 C22 -178.8(12) . . . . ?
C19 C20 C21 C22 -2.4(18) . . . . ?
C20 C21 C22 C23 1.6(19) . . . . ?
C21 C22 C23 C24 -1(2) . . . . ?
O3 C19 C24 C23 178.8(10) . . . . ?
C20 C19 C24 C23 -2.2(16) . . . . ?
C22 C23 C24 C19 1.3(17) . . . . ?
O5 C37 C38 O6 0.2(13) . . . . ?
C42 C37 C38 O6 -178.1(10) . . . . ?
O5 C37 C38 C39 177.3(11) . . . . ?
C42 C37 C38 C39 -0.9(18) . . . . ?
O6 C38 C39 C40 179.0(11) . . . . ?
C37 C38 C39 C40 2.5(19) . . . . ?
C38 C39 C40 C41 -1(2) . . . . ?
C39 C40 C41 C42 -2.5(19) . . . . ?
O5 C37 C42 C41 179.8(11) . . . . ?
C38 C37 C42 C41 -2.3(17) . . . . ?
C40 C41 C42 C37 4.0(17) . . . . ?
C48 C43 C44 O8 179.8(9) . . . . ?
O7 C43 C44 O8 -1.1(12) . . . . ?
C48 C43 C44 C45 3.1(16) . . . . ?
O7 C43 C44 C45 -177.7(9) . . . . ?
O8 C44 C45 C46 -179.0(10) . . . . ?
C43 C44 C45 C46 -3.0(16) . . . . ?
C44 C45 C46 C47 1.7(17) . . . . ?
C45 C46 C47 C48 -0.3(17) . . . . ?
O7 C43 C48 C47 179.3(9) . . . . ?
C44 C43 C48 C47 -1.7(15) . . . . ?
C46 C47 C48 C43 0.3(15) . . . . ?
O9 C49 C50 C51 -24.4(17) . . . . ?
C49 C50 C51 C52 2.2(17) . . . . ?
C50 C51 C52 O9 19.8(16) . . . . ?
O10 C53 C54 C55 30.3(16) . . . . ?
C53 C54 C55 C56 -4.8(14) . . . . ?
C54 C55 C56 O10 -20.4(14) . . . . ?
C18 C13 O1 B1 -178.1(15) . . . . ?
C14 C13 O1 B1 0.1(13) . . . . ?
O2 B1 O1 C13 -3.5(12) . . . . ?
O4 B1 O1 C13 -128.8(12) . . . . ?
O3 B1 O1 C13 118.5(11) . . . . ?
C15 C14 O2 B1 179.3(12) . . . . ?
C13 C14 O2 B1 -5.7(13) . . . . ?
O1 B1 O2 C14 5.6(12) . . . . ?
O4 B1 O2 C14 127.8(10) . . . . ?
O3 B1 O2 C14 -115.3(10) . . . . ?
C24 C19 O3 B1 179.7(10) . . . . ?
C20 C19 O3 B1 0.6(12) . . . . ?
O2 B1 O3 C19 -124.2(9) . . . . ?
O1 B1 O3 C19 117.5(10) . . . . ?
O4 B1 O3 C19 0.0(11) . . . . ?
C21 C20 O4 B1 177.6(12) . . . . ?
C19 C20 O4 B1 1.0(14) . . . . ?
O2 B1 O4 C20 121.6(11) . . . . ?
O1 B1 O4 C20 -118.4(11) . . . . ?
O3 B1 O4 C20 -0.6(12) . . . . ?
C42 C37 O5 B2 179.1(12) . . . . ?
C38 C37 O5 B2 1.0(12) . . . . ?
O6 B2 O5 C37 -1.6(11) . . . . ?
O8 B2 O5 C37 -123.5(10) . . . . ?
O7 B2 O5 C37 118.8(10) . . . . ?
C39 C38 O6 B2 -178.1(12) . . . . ?
C37 C38 O6 B2 -1.3(11) . . . . ?
O5 B2 O6 C38 1.8(10) . . . . ?
O8 B2 O6 C38 123.7(9) . . . . ?
O7 B2 O6 C38 -119.1(8) . . . . ?
C48 C43 O7 B2 -177.5(10) . . . . ?
C44 C43 O7 B2 3.3(11) . . . . ?
O6 B2 O7 C43 -126.1(8) . . . . ?
O5 B2 O7 C43 118.2(9) . . . . ?
O8 B2 O7 C43 -4.2(10) . . . . ?
C45 C44 O8 B2 174.5(11) . . . . ?
C43 C44 O8 B2 -1.8(12) . . . . ?
O6 B2 O8 C44 124.9(9) . . . . ?
O5 B2 O8 C44 -118.4(10) . . . . ?
O7 B2 O8 C44 3.6(11) . . . . ?
C50 C49 O9 C52 37.9(15) . . . . ?
C51 C52 O9 C49 -36.3(14) . . . . ?
C54 C53 O10 C56 -45.7(16) . . . . ?
C55 C56 O10 C53 40.6(15) . . . . ?
